data_1568290
loop_
_publ_author_name
'Wang, Yinran'
'Huang, Lin'
'Hou, Zhaomin'
'Guo, Fang'

_publ_section_title
;
 Polymerization of \a-olefins and their copolymerization with ethylene by
 half-sandwich scandium catalysts with an N-heterocyclic carbene ligand
;
_journal_issue 7
_journal_name_full 'Polymer Chemistry'
_journal_page_first 828
_journal_page_last 838
_journal_paper_doi 10.1039/D2PY01526A
_journal_volume 14
_journal_year 2023
_chemical_formula_moiety 'C33 H55 N2 Sc Si3'
_chemical_formula_sum 'C33 H55 N2 Sc Si3'
_chemical_formula_weight 609.02
_chemical_properties_physical Air-sensitive,Moisture-sensitive,Heat-sensitive
_space_group_crystal_system monoclinic
_space_group_IT_number 14
_space_group_name_Hall '-P 2yn'
_space_group_name_H-M_alt 'P 1 21/n 1'
_atom_sites_solution_hydrogens geom
_atom_sites_solution_primary dual
_audit_creation_date 2022-01-26
_audit_creation_method
;
Olex2 1.5
(compiled 2021.12.09 svn.r5202d8cf for OlexSys, GUI svn.r6439)
;
_audit_update_record
;
2022-05-17 deposited with the CCDC.	2023-01-16 downloaded from the CCDC.
;
_cell_angle_alpha 90
_cell_angle_beta 93.598(2)
_cell_angle_gamma 90
_cell_formula_units_Z 4
_cell_length_a 11.6387(8)
_cell_length_b 17.0971(12)
_cell_length_c 19.0816(12)
_cell_measurement_reflns_used 9804
_cell_measurement_temperature 173.00
_cell_measurement_theta_max 27.68
_cell_measurement_theta_min 2.45
_cell_volume 3789.5(4)
_computing_molecular_graphics 'Olex2 1.5 (Dolomanov et al., 2009)'
_computing_publication_material 'Olex2 1.5 (Dolomanov et al., 2009)'
_computing_structure_refinement 'SHELXL 2018/3 (Sheldrick, 2015)'
_computing_structure_solution 'SHELXT 2014/5 (Sheldrick, 2014)'
_diffrn_ambient_temperature 173.00
_diffrn_measured_fraction_theta_full 0.993
_diffrn_measured_fraction_theta_max 0.979
_diffrn_measurement_device_type 'Bruker APEX-II CCD'
_diffrn_measurement_method '\f and \w scans'
_diffrn_radiation_monochromator graphite
_diffrn_radiation_type MoK\a
_diffrn_radiation_wavelength 0.71073
_diffrn_reflns_av_R_equivalents 0.1034
_diffrn_reflns_av_unetI/netI 0.0715
_diffrn_reflns_Laue_measured_fraction_full 0.993
_diffrn_reflns_Laue_measured_fraction_max 0.979
_diffrn_reflns_limit_h_max 15
_diffrn_reflns_limit_h_min -15
_diffrn_reflns_limit_k_max 22
_diffrn_reflns_limit_k_min -22
_diffrn_reflns_limit_l_max 24
_diffrn_reflns_limit_l_min -24
_diffrn_reflns_number 55814
_diffrn_reflns_point_group_measured_fraction_full 0.993
_diffrn_reflns_point_group_measured_fraction_max 0.979
_diffrn_reflns_theta_full 25.242
_diffrn_reflns_theta_max 27.701
_diffrn_reflns_theta_min 2.120
_diffrn_source_current 40.0
_diffrn_source_power 2.0
_diffrn_source_voltage 50.0
_diffrn_standards_number 0
_exptl_absorpt_coefficient_mu 0.311
_exptl_absorpt_correction_T_max 0.7456
_exptl_absorpt_correction_T_min 0.5426
_exptl_absorpt_correction_type multi-scan
_exptl_crystal_colour 'clear yellowish yellow'
_exptl_crystal_colour_lustre clear
_exptl_crystal_colour_modifier yellowish
_exptl_crystal_colour_primary yellow
_exptl_crystal_density_diffrn 1.067
_exptl_crystal_description cube
_exptl_crystal_F_000 1320
_exptl_crystal_size_max 0.1
_exptl_crystal_size_mid 0.1
_exptl_crystal_size_min 0.1
_refine_diff_density_max 0.588
_refine_diff_density_min -0.605
_refine_diff_density_rms 0.071
_refine_ls_extinction_method none
_refine_ls_goodness_of_fit_ref 1.187
_refine_ls_hydrogen_treatment constr
_refine_ls_matrix_type full
_refine_ls_number_parameters 365
_refine_ls_number_reflns 8698
_refine_ls_number_restraints 0
_refine_ls_restrained_S_all 1.187
_refine_ls_R_factor_all 0.1212
_refine_ls_R_factor_gt 0.0858
_refine_ls_shift/su_max 0.000
_refine_ls_shift/su_mean 0.000
_refine_ls_structure_factor_coef Fsqd
_refine_ls_weighting_details 'w=1/[\s^2^(Fo^2^)+7.8818P] where P=(Fo^2^+2Fc^2^)/3'
_refine_ls_weighting_scheme calc
_refine_ls_wR_factor_gt 0.1375
_refine_ls_wR_factor_ref 0.1517
_reflns_Friedel_coverage 0.000
_reflns_number_gt 6450
_reflns_number_total 8698
_reflns_threshold_expression 'I > 2\s(I)'
_cod_data_source_file d2py01526a2.cif
_cod_data_source_block 9fn
_cod_depositor_comments 'Adding full bibliography for 1568288--1568290.cif.'
_cod_database_code 1568290
_shelx_shelxl_version_number 2018/3
_shelx_space_group_comment
;
The symmetry employed for this shelxl refinement is uniquely defined
by the following loop, which should always be used as a source of
symmetry information in preference to the above space-group names.
They are only intended as comments.
;
_shelx_estimated_absorpt_t_max 0.970
_shelx_estimated_absorpt_t_min 0.970
_olex2_refinement_description
;
1. Fixed Uiso
 At 1.2 times of:
  All C(H) groups, All C(H,H) groups
 At 1.5 times of:
  All C(H,H,H) groups
2.a Ternary CH refined with riding coordinates:
 C20(H20), C23(H23)
2.b Secondary CH2 refined with riding coordinates:
 C26(H26A,H26B), C30(H30A,H30B)
2.c Aromatic/amide H refined with riding coordinates:
 C3(H3), C4(H4), C5(H5), C6(H6), C9(H9), C10(H10), C11(H11), C12(H12),
 C18(H18), C19(H19)
2.d Idealised Me refined as rotating group:
 C14(H14A,H14B,H14C), C15(H15A,H15B,H15C), C16(H16A,H16B,H16C), C21(H21A,H21B,
 H21C), C22(H22A,H22B,H22C), C24(H24A,H24B,H24C), C25(H25A,H25B,H25C), C27(H27A,
 H27B,H27C), C28(H28A,H28B,H28C), C29(H29A,H29B,H29C), C31(H31A,H31B,H31C),
 C32(H32A,H32B,H32C), C33(H33A,H33B,H33C)
;
_olex2_submission_special_instructions 'No special instructions were received'

loop_
_space_group_symop_operation_xyz
'x, y, z'
'-x+1/2, y+1/2, -z+1/2'
'-x, -y, -z'
'x-1/2, -y-1/2, z-1/2'

loop_
_atom_site_label
_atom_site_type_symbol
_atom_site_fract_x
_atom_site_fract_y
_atom_site_fract_z
_atom_site_U_iso_or_equiv
_atom_site_adp_type
_atom_site_occupancy
_atom_site_site_symmetry_order
_atom_site_calc_flag
_atom_site_refinement_flags_posn
_atom_site_refinement_flags_adp
_atom_site_refinement_flags_occupancy
_atom_site_disorder_assembly
_atom_site_disorder_group
C1 C 0.6077(3) 0.36675(17) 0.30623(17) 0.0230(7) Uani 1 1 d . . . . .
C2 C 0.7093(3) 0.35316(18) 0.35210(17) 0.0238(7) Uani 1 1 d . . . . .
C3 C 0.7429(3) 0.3844(2) 0.41877(19) 0.0338(8) Uani 1 1 d . . . . .
H3 H 0.692390 0.418071 0.441798 0.041 Uiso 1 1 calc R U . . .
C4 C 0.8483(3) 0.3661(3) 0.4501(2) 0.0480(11) Uani 1 1 d . . . . .
H4 H 0.871532 0.388735 0.494175 0.058 Uiso 1 1 calc R U . . .
C5 C 0.9226(3) 0.3146(3) 0.4185(2) 0.0540(12) Uani 1 1 d . . . . .
H5 H 0.994822 0.302273 0.441751 0.065 Uiso 1 1 calc R U . . .
C6 C 0.8931(3) 0.2818(2) 0.3548(2) 0.0429(10) Uani 1 1 d . . . . .
H6 H 0.943957 0.246399 0.334073 0.051 Uiso 1 1 calc R U . . .
C7 C 0.7856(3) 0.30117(19) 0.31983(18) 0.0283(7) Uani 1 1 d . . . . .
C8 C 0.7381(3) 0.28643(18) 0.25016(18) 0.0285(7) Uani 1 1 d . . . . .
C9 C 0.7848(4) 0.2485(2) 0.1930(2) 0.0433(10) Uani 1 1 d . . . . .
H9 H 0.855180 0.220381 0.199179 0.052 Uiso 1 1 calc R U . . .
C10 C 0.7275(4) 0.2526(2) 0.1284(2) 0.0536(12) Uani 1 1 d . . . . .
H10 H 0.760471 0.229983 0.088858 0.064 Uiso 1 1 calc R U . . .
C11 C 0.6203(4) 0.2901(2) 0.1199(2) 0.0486(11) Uani 1 1 d . . . . .
H11 H 0.580983 0.290649 0.074715 0.058 Uiso 1 1 calc R U . . .
C12 C 0.5706(3) 0.3257(2) 0.17453(18) 0.0355(8) Uani 1 1 d . . . . .
H12 H 0.496525 0.348859 0.167775 0.043 Uiso 1 1 calc R U . . .
C13 C 0.6311(3) 0.32785(18) 0.24156(16) 0.0244(7) Uani 1 1 d . . . . .
C14 C 0.5793(3) 0.5405(2) 0.3247(2) 0.0407(9) Uani 1 1 d . . . . .
H14A H 0.523723 0.583425 0.326007 0.061 Uiso 1 1 calc R U . . .
H14B H 0.623396 0.545720 0.282800 0.061 Uiso 1 1 calc R U . . .
H14C H 0.631967 0.542415 0.366781 0.061 Uiso 1 1 calc R U . . .
C15 C 0.4323(3) 0.4313(2) 0.4069(2) 0.0469(10) Uani 1 1 d . . . . .
H15A H 0.387480 0.382700 0.405306 0.070 Uiso 1 1 calc R U . . .
H15B H 0.381301 0.475585 0.414731 0.070 Uiso 1 1 calc R U . . .
H15C H 0.492238 0.428430 0.445209 0.070 Uiso 1 1 calc R U . . .
C16 C 0.3834(3) 0.4494(2) 0.2506(2) 0.0465(10) Uani 1 1 d . . . . .
H16A H 0.349723 0.397298 0.243220 0.070 Uiso 1 1 calc R U . . .
H16B H 0.414956 0.467518 0.207009 0.070 Uiso 1 1 calc R U . . .
H16C H 0.323770 0.485896 0.264194 0.070 Uiso 1 1 calc R U . . .
C17 C 0.6329(3) 0.10225(18) 0.29383(16) 0.0225(7) Uani 1 1 d . . . . .
C18 C 0.6201(3) -0.0147(2) 0.23827(19) 0.0350(8) Uani 1 1 d . . . . .
H18 H 0.600275 -0.053341 0.203812 0.042 Uiso 1 1 calc R U . . .
C19 C 0.6806(3) -0.0259(2) 0.29920(19) 0.0359(8) Uani 1 1 d . . . . .
H19 H 0.712369 -0.073941 0.316323 0.043 Uiso 1 1 calc R U . . .
C20 C 0.5275(3) 0.0987(2) 0.17406(17) 0.0314(8) Uani 1 1 d . . . . .
H20 H 0.526985 0.156671 0.180911 0.038 Uiso 1 1 calc R U . . .
C21 C 0.5872(3) 0.0813(2) 0.10704(19) 0.0409(9) Uani 1 1 d . . . . .
H21A H 0.579729 0.025502 0.095909 0.061 Uiso 1 1 calc R U . . .
H21B H 0.668897 0.095013 0.113761 0.061 Uiso 1 1 calc R U . . .
H21C H 0.551353 0.112186 0.068309 0.061 Uiso 1 1 calc R U . . .
C22 C 0.4035(3) 0.0704(3) 0.1684(2) 0.0485(10) Uani 1 1 d . . . . .
H22A H 0.361137 0.097699 0.129638 0.073 Uiso 1 1 calc R U . . .
H22B H 0.367473 0.081398 0.212376 0.073 Uiso 1 1 calc R U . . .
H22C H 0.401850 0.013996 0.159390 0.073 Uiso 1 1 calc R U . . .
C23 C 0.7543(3) 0.0586(2) 0.39982(18) 0.0334(8) Uani 1 1 d . . . . .
H23 H 0.738639 0.113035 0.415753 0.040 Uiso 1 1 calc R U . . .
C24 C 0.8820(4) 0.0514(3) 0.3899(2) 0.0552(12) Uani 1 1 d . . . . .
H24A H 0.925490 0.063813 0.434186 0.083 Uiso 1 1 calc R U . . .
H24B H 0.903488 0.087928 0.353422 0.083 Uiso 1 1 calc R U . . .
H24C H 0.899585 -0.002181 0.375847 0.083 Uiso 1 1 calc R U . . .
C25 C 0.7141(5) 0.0023(3) 0.4546(2) 0.0611(13) Uani 1 1 d . . . . .
H25A H 0.729671 -0.051569 0.440319 0.092 Uiso 1 1 calc R U . . .
H25B H 0.631291 0.008928 0.459114 0.092 Uiso 1 1 calc R U . . .
H25C H 0.755530 0.013021 0.499932 0.092 Uiso 1 1 calc R U . . .
C26 C 0.5721(3) 0.2085(2) 0.44898(17) 0.0298(7) Uani 1 1 d . . . . .
H26A H 0.495739 0.232516 0.454432 0.036 Uiso 1 1 calc R U . . .
H26B H 0.556017 0.151689 0.447639 0.036 Uiso 1 1 calc R U . . .
C27 C 0.7877(4) 0.1925(3) 0.5545(2) 0.0543(12) Uani 1 1 d . . . . .
H27A H 0.798540 0.135787 0.551103 0.082 Uiso 1 1 calc R U . . .
H27B H 0.816610 0.210534 0.601063 0.082 Uiso 1 1 calc R U . . .
H27C H 0.830023 0.218698 0.518428 0.082 Uiso 1 1 calc R U . . .
C28 C 0.6081(4) 0.3175(3) 0.5741(2) 0.0571(12) Uani 1 1 d . . . . .
H28A H 0.650242 0.354727 0.546287 0.086 Uiso 1 1 calc R U . . .
H28B H 0.636281 0.320838 0.623468 0.086 Uiso 1 1 calc R U . . .
H28C H 0.525760 0.330037 0.569846 0.086 Uiso 1 1 calc R U . . .
C29 C 0.5537(4) 0.1491(3) 0.6004(2) 0.0620(13) Uani 1 1 d . . . . .
H29A H 0.471398 0.161831 0.597547 0.093 Uiso 1 1 calc R U . . .
H29B H 0.585243 0.155737 0.648822 0.093 Uiso 1 1 calc R U . . .
H29C H 0.564125 0.094773 0.585685 0.093 Uiso 1 1 calc R U . . .
C30 C 0.3978(3) 0.22893(18) 0.30359(17) 0.0242(7) Uani 1 1 d . . . . .
H30A H 0.372830 0.284143 0.306183 0.029 Uiso 1 1 calc R U . . .
H30B H 0.392519 0.214863 0.253160 0.029 Uiso 1 1 calc R U . . .
C31 C 0.1521(3) 0.1647(2) 0.2842(2) 0.0391(9) Uani 1 1 d . . . . .
H31A H 0.123242 0.217481 0.273556 0.059 Uiso 1 1 calc R U . . .
H31B H 0.093438 0.134841 0.307372 0.059 Uiso 1 1 calc R U . . .
H31C H 0.169714 0.138392 0.240523 0.059 Uiso 1 1 calc R U . . .
C32 C 0.3334(4) 0.0684(2) 0.3659(2) 0.0471(10) Uani 1 1 d . . . . .
H32A H 0.364553 0.044142 0.324586 0.071 Uiso 1 1 calc R U . . .
H32B H 0.267240 0.037986 0.379973 0.071 Uiso 1 1 calc R U . . .
H32C H 0.392891 0.069391 0.404566 0.071 Uiso 1 1 calc R U . . .
C33 C 0.2422(4) 0.2177(3) 0.4272(2) 0.0620(14) Uani 1 1 d . . . . .
H33A H 0.308370 0.219313 0.461560 0.093 Uiso 1 1 calc R U . . .
H33B H 0.180152 0.187118 0.446183 0.093 Uiso 1 1 calc R U . . .
H33C H 0.215153 0.271107 0.417246 0.093 Uiso 1 1 calc R U . . .
N1 N 0.5919(2) 0.06342(15) 0.23486(14) 0.0256(6) Uani 1 1 d . . . . .
N2 N 0.6881(2) 0.04547(15) 0.33242(14) 0.0262(6) Uani 1 1 d . . . . .
Sc1 Sc 0.58410(5) 0.22853(3) 0.33640(3) 0.01897(14) Uani 1 1 d . . . . .
Si1 Si 0.50080(8) 0.44475(5) 0.32160(5) 0.0291(2) Uani 1 1 d . . . . .
Si2 Si 0.63075(9) 0.21615(6) 0.54098(5) 0.0352(2) Uani 1 1 d . . . . .
Si3 Si 0.28629(8) 0.17113(6) 0.34396(5) 0.0293(2) Uani 1 1 d . . . . .

loop_
_atom_site_aniso_label
_atom_site_aniso_U_11
_atom_site_aniso_U_22
_atom_site_aniso_U_33
_atom_site_aniso_U_23
_atom_site_aniso_U_13
_atom_site_aniso_U_12
C1 0.0206(15) 0.0178(15) 0.0306(17) 0.0006(13) 0.0014(13) -0.0008(12)
C2 0.0221(15) 0.0176(15) 0.0317(17) 0.0020(13) 0.0007(13) -0.0030(12)
C3 0.0324(19) 0.0314(19) 0.037(2) -0.0010(16) -0.0031(16) -0.0036(15)
C4 0.039(2) 0.058(3) 0.046(2) 0.008(2) -0.0146(19) -0.008(2)
C5 0.028(2) 0.066(3) 0.066(3) 0.019(2) -0.017(2) 0.000(2)
C6 0.0236(18) 0.040(2) 0.066(3) 0.018(2) 0.0114(18) 0.0091(16)
C7 0.0224(16) 0.0230(16) 0.0401(19) 0.0083(14) 0.0066(14) 0.0006(13)
C8 0.0324(18) 0.0172(16) 0.0376(19) 0.0054(14) 0.0164(15) -0.0020(13)
C9 0.052(2) 0.031(2) 0.051(2) 0.0027(18) 0.030(2) 0.0000(18)
C10 0.081(3) 0.042(2) 0.042(2) -0.0069(19) 0.038(2) -0.013(2)
C11 0.074(3) 0.043(2) 0.029(2) 0.0022(17) 0.010(2) -0.021(2)
C12 0.048(2) 0.0277(18) 0.0310(18) 0.0055(15) 0.0002(16) -0.0102(16)
C13 0.0300(17) 0.0167(15) 0.0270(16) 0.0040(13) 0.0048(14) -0.0034(13)
C14 0.038(2) 0.0222(18) 0.061(3) -0.0040(17) 0.0008(19) 0.0041(16)
C15 0.042(2) 0.045(2) 0.056(3) -0.009(2) 0.017(2) 0.0081(19)
C16 0.034(2) 0.032(2) 0.072(3) 0.007(2) -0.011(2) 0.0061(17)
C17 0.0220(15) 0.0224(16) 0.0244(16) 0.0023(13) 0.0106(13) -0.0001(12)
C18 0.044(2) 0.0224(18) 0.039(2) -0.0070(15) 0.0063(17) -0.0009(16)
C19 0.049(2) 0.0191(17) 0.040(2) 0.0002(15) 0.0108(18) 0.0098(16)
C20 0.0327(18) 0.0336(19) 0.0277(17) -0.0057(15) 0.0004(15) 0.0031(15)
C21 0.043(2) 0.048(2) 0.032(2) -0.0061(18) 0.0048(17) 0.0053(18)
C22 0.035(2) 0.063(3) 0.047(2) -0.013(2) -0.0002(18) -0.001(2)
C23 0.044(2) 0.0282(18) 0.0281(18) 0.0029(15) 0.0003(15) 0.0096(16)
C24 0.043(2) 0.062(3) 0.059(3) -0.008(2) -0.007(2) 0.014(2)
C25 0.096(4) 0.051(3) 0.036(2) 0.016(2) 0.005(2) 0.002(3)
C26 0.0284(17) 0.0325(19) 0.0285(17) -0.0029(14) 0.0024(14) 0.0047(14)
C27 0.050(3) 0.061(3) 0.049(3) 0.004(2) -0.019(2) 0.005(2)
C28 0.084(3) 0.055(3) 0.032(2) -0.016(2) 0.002(2) 0.008(2)
C29 0.076(3) 0.068(3) 0.043(2) 0.014(2) 0.011(2) 0.003(3)
C30 0.0232(15) 0.0205(16) 0.0291(16) -0.0003(14) 0.0023(13) 0.0007(13)
C31 0.0264(18) 0.048(2) 0.043(2) -0.0020(18) 0.0056(16) -0.0073(17)
C32 0.054(3) 0.044(2) 0.042(2) 0.0168(19) -0.0054(19) -0.017(2)
C33 0.048(3) 0.098(4) 0.042(2) -0.023(3) 0.019(2) -0.014(3)
N1 0.0278(14) 0.0222(14) 0.0272(14) -0.0041(11) 0.0039(11) 0.0011(11)
N2 0.0323(15) 0.0205(14) 0.0266(14) 0.0014(11) 0.0087(12) 0.0056(11)
Sc1 0.0210(3) 0.0150(3) 0.0211(3) -0.0001(2) 0.0027(2) 0.0013(2)
Si1 0.0246(5) 0.0192(4) 0.0434(6) -0.0010(4) 0.0007(4) 0.0045(4)
Si2 0.0419(6) 0.0400(6) 0.0232(5) -0.0010(4) -0.0013(4) 0.0052(5)
Si3 0.0265(5) 0.0372(5) 0.0249(5) -0.0010(4) 0.0073(4) -0.0066(4)

loop_
_atom_type_symbol
_atom_type_description
_atom_type_scat_dispersion_real
_atom_type_scat_dispersion_imag
_atom_type_scat_source
C C 0.0033 0.0016 'International Tables Vol C Tables 4.2.6.8 and 6.1.1.4'
H H 0.0000 0.0000 'International Tables Vol C Tables 4.2.6.8 and 6.1.1.4'
N N 0.0061 0.0033 'International Tables Vol C Tables 4.2.6.8 and 6.1.1.4'
Sc Sc 0.2519 0.3716 'International Tables Vol C Tables 4.2.6.8 and 6.1.1.4'
Si Si 0.0817 0.0704 'International Tables Vol C Tables 4.2.6.8 and 6.1.1.4'

loop_
_geom_angle_atom_site_label_1
_geom_angle_atom_site_label_2
_geom_angle_atom_site_label_3
_geom_angle
_geom_angle_site_symmetry_1
_geom_angle_site_symmetry_3
_geom_angle_publ_flag
C2 C1 Sc1 78.59(17) . . ?
C2 C1 Si1 123.4(2) . . ?
C13 C1 C2 104.6(3) . . ?
C13 C1 Sc1 77.67(17) . . ?
C13 C1 Si1 129.0(2) . . ?
Si1 C1 Sc1 124.63(15) . . ?
C1 C2 Sc1 68.22(16) . . ?
C3 C2 C1 130.9(3) . . ?
C3 C2 C7 118.7(3) . . ?
C3 C2 Sc1 122.5(2) . . ?
C7 C2 C1 110.3(3) . . ?
C7 C2 Sc1 78.36(18) . . ?
C2 C3 H3 120.1 . . ?
C4 C3 C2 119.8(4) . . ?
C4 C3 H3 120.1 . . ?
C3 C4 H4 119.4 . . ?
C3 C4 C5 121.2(4) . . ?
C5 C4 H4 119.4 . . ?
C4 C5 H5 119.4 . . ?
C6 C5 C4 121.1(3) . . ?
C6 C5 H5 119.4 . . ?
C5 C6 H6 120.4 . . ?
C5 C6 C7 119.2(4) . . ?
C7 C6 H6 120.4 . . ?
C2 C7 C8 107.2(3) . . ?
C2 C7 Sc1 70.43(17) . . ?
C6 C7 C2 119.8(3) . . ?
C6 C7 C8 132.4(3) . . ?
C6 C7 Sc1 125.9(2) . . ?
C8 C7 Sc1 74.84(18) . . ?
C7 C8 C13 107.6(3) . . ?
C7 C8 Sc1 74.37(18) . . ?
C9 C8 C7 131.0(3) . . ?
C9 C8 C13 121.0(3) . . ?
C9 C8 Sc1 127.4(2) . . ?
C13 C8 Sc1 69.22(17) . . ?
C8 C9 H9 120.5 . . ?
C10 C9 C8 119.0(4) . . ?
C10 C9 H9 120.5 . . ?
C9 C10 H10 119.7 . . ?
C9 C10 C11 120.6(4) . . ?
C11 C10 H10 119.7 . . ?
C10 C11 H11 119.0 . . ?
C12 C11 C10 122.1(4) . . ?
C12 C11 H11 119.0 . . ?
C11 C12 H12 120.4 . . ?
C11 C12 C13 119.2(4) . . ?
C13 C12 H12 120.4 . . ?
C1 C13 Sc1 69.01(17) . . ?
C8 C13 C1 109.8(3) . . ?
C8 C13 Sc1 79.30(18) . . ?
C12 C13 C1 132.2(3) . . ?
C12 C13 C8 117.9(3) . . ?
C12 C13 Sc1 120.2(2) . . ?
H14A C14 H14B 109.5 . . ?
H14A C14 H14C 109.5 . . ?
H14B C14 H14C 109.5 . . ?
Si1 C14 H14A 109.5 . . ?
Si1 C14 H14B 109.5 . . ?
Si1 C14 H14C 109.5 . . ?
H15A C15 H15B 109.5 . . ?
H15A C15 H15C 109.5 . . ?
H15B C15 H15C 109.5 . . ?
Si1 C15 H15A 109.5 . . ?
Si1 C15 H15B 109.5 . . ?
Si1 C15 H15C 109.5 . . ?
H16A C16 H16B 109.5 . . ?
H16A C16 H16C 109.5 . . ?
H16B C16 H16C 109.5 . . ?
Si1 C16 H16A 109.5 . . ?
Si1 C16 H16B 109.5 . . ?
Si1 C16 H16C 109.5 . . ?
N1 C17 Sc1 129.9(2) . . ?
N2 C17 N1 103.2(3) . . ?
N2 C17 Sc1 125.3(2) . . ?
C19 C18 H18 126.5 . . ?
C19 C18 N1 106.9(3) . . ?
N1 C18 H18 126.5 . . ?
C18 C19 H19 126.6 . . ?
C18 C19 N2 106.8(3) . . ?
N2 C19 H19 126.6 . . ?
C21 C20 H20 108.1 . . ?
C22 C20 H20 108.1 . . ?
C22 C20 C21 111.0(3) . . ?
N1 C20 H20 108.1 . . ?
N1 C20 C21 110.2(3) . . ?
N1 C20 C22 111.2(3) . . ?
C20 C21 H21A 109.5 . . ?
C20 C21 H21B 109.5 . . ?
C20 C21 H21C 109.5 . . ?
H21A C21 H21B 109.5 . . ?
H21A C21 H21C 109.5 . . ?
H21B C21 H21C 109.5 . . ?
C20 C22 H22A 109.5 . . ?
C20 C22 H22B 109.5 . . ?
C20 C22 H22C 109.5 . . ?
H22A C22 H22B 109.5 . . ?
H22A C22 H22C 109.5 . . ?
H22B C22 H22C 109.5 . . ?
C24 C23 H23 108.2 . . ?
C24 C23 C25 112.4(3) . . ?
C25 C23 H23 108.2 . . ?
N2 C23 H23 108.2 . . ?
N2 C23 C24 110.0(3) . . ?
N2 C23 C25 109.8(3) . . ?
C23 C24 H24A 109.5 . . ?
C23 C24 H24B 109.5 . . ?
C23 C24 H24C 109.5 . . ?
H24A C24 H24B 109.5 . . ?
H24A C24 H24C 109.5 . . ?
H24B C24 H24C 109.5 . . ?
C23 C25 H25A 109.5 . . ?
C23 C25 H25B 109.5 . . ?
C23 C25 H25C 109.5 . . ?
H25A C25 H25B 109.5 . . ?
H25A C25 H25C 109.5 . . ?
H25B C25 H25C 109.5 . . ?
H26A C26 H26B 103.9 . . ?
Sc1 C26 H26A 98.7 . . ?
Sc1 C26 H26B 98.7 . . ?
Si2 C26 H26A 98.7 . . ?
Si2 C26 H26B 98.7 . . ?
Si2 C26 Sc1 151.54(19) . . ?
H27A C27 H27B 109.5 . . ?
H27A C27 H27C 109.5 . . ?
H27B C27 H27C 109.5 . . ?
Si2 C27 H27A 109.5 . . ?
Si2 C27 H27B 109.5 . . ?
Si2 C27 H27C 109.5 . . ?
H28A C28 H28B 109.5 . . ?
H28A C28 H28C 109.5 . . ?
H28B C28 H28C 109.5 . . ?
Si2 C28 H28A 109.5 . . ?
Si2 C28 H28B 109.5 . . ?
Si2 C28 H28C 109.5 . . ?
H29A C29 H29B 109.5 . . ?
H29A C29 H29C 109.5 . . ?
H29B C29 H29C 109.5 . . ?
Si2 C29 H29A 109.5 . . ?
Si2 C29 H29B 109.5 . . ?
Si2 C29 H29C 109.5 . . ?
H30A C30 H30B 106.2 . . ?
Sc1 C30 H30A 105.9 . . ?
Sc1 C30 H30B 105.9 . . ?
Si3 C30 H30A 105.9 . . ?
Si3 C30 H30B 105.9 . . ?
Si3 C30 Sc1 125.68(16) . . ?
H31A C31 H31B 109.5 . . ?
H31A C31 H31C 109.5 . . ?
H31B C31 H31C 109.5 . . ?
Si3 C31 H31A 109.5 . . ?
Si3 C31 H31B 109.5 . . ?
Si3 C31 H31C 109.5 . . ?
H32A C32 H32B 109.5 . . ?
H32A C32 H32C 109.5 . . ?
H32B C32 H32C 109.5 . . ?
Si3 C32 H32A 109.5 . . ?
Si3 C32 H32B 109.5 . . ?
Si3 C32 H32C 109.5 . . ?
H33A C33 H33B 109.5 . . ?
H33A C33 H33C 109.5 . . ?
H33B C33 H33C 109.5 . . ?
Si3 C33 H33A 109.5 . . ?
Si3 C33 H33B 109.5 . . ?
Si3 C33 H33C 109.5 . . ?
C17 N1 C18 111.3(3) . . ?
C17 N1 C20 125.8(3) . . ?
C18 N1 C20 122.9(3) . . ?
C17 N2 C19 111.7(3) . . ?
C17 N2 C23 124.7(3) . . ?
C19 N2 C23 123.5(3) . . ?
C1 Sc1 C2 33.19(10) . . ?
C1 Sc1 C7 54.27(10) . . ?
C1 Sc1 C8 54.15(10) . . ?
C1 Sc1 C13 33.32(10) . . ?
C2 Sc1 C7 31.22(10) . . ?
C2 Sc1 C8 51.49(10) . . ?
C7 Sc1 C8 30.79(10) . . ?
C13 Sc1 C2 52.65(10) . . ?
C13 Sc1 C7 52.08(10) . . ?
C13 Sc1 C8 31.48(10) . . ?
C17 Sc1 C1 139.39(11) . . ?
C17 Sc1 C2 129.77(10) . . ?
C17 Sc1 C7 98.62(10) . . ?
C17 Sc1 C8 86.74(10) . . ?
C17 Sc1 C13 107.02(10) . . ?
C26 Sc1 C1 113.33(12) . . ?
C26 Sc1 C2 94.88(12) . . ?
C26 Sc1 C7 107.29(12) . . ?
C26 Sc1 C8 137.93(12) . . ?
C26 Sc1 C13 145.63(12) . . ?
C26 Sc1 C17 102.94(12) . . ?
C26 Sc1 C30 98.98(12) . . ?
C30 Sc1 C1 93.02(11) . . ?
C30 Sc1 C2 124.28(11) . . ?
C30 Sc1 C7 144.02(11) . . ?
C30 Sc1 C8 120.12(11) . . ?
C30 Sc1 C13 92.68(11) . . ?
C30 Sc1 C17 98.95(11) . . ?
C1 Si1 C14 107.55(15) . . ?
C1 Si1 C15 112.00(17) . . ?
C1 Si1 C16 112.53(17) . . ?
C15 Si1 C14 108.32(19) . . ?
C16 Si1 C14 108.60(18) . . ?
C16 Si1 C15 107.7(2) . . ?
C26 Si2 C27 114.50(18) . . ?
C26 Si2 C28 109.56(18) . . ?
C26 Si2 C29 111.6(2) . . ?
C27 Si2 C29 106.5(2) . . ?
C28 Si2 C27 108.1(2) . . ?
C28 Si2 C29 106.2(2) . . ?
C30 Si3 C31 111.05(16) . . ?
C30 Si3 C32 113.07(17) . . ?
C30 Si3 C33 111.34(19) . . ?
C31 Si3 C32 107.46(18) . . ?
C33 Si3 C31 106.12(19) . . ?
C33 Si3 C32 107.4(2) . . ?

loop_
_geom_bond_atom_site_label_1
_geom_bond_atom_site_label_2
_geom_bond_distance
_geom_bond_site_symmetry_2
_geom_bond_publ_flag
C1 C2 1.445(4) . ?
C1 C13 1.443(4) . ?
C1 Sc1 2.452(3) . ?
C1 Si1 1.860(3) . ?
C2 C3 1.412(5) . ?
C2 C7 1.424(5) . ?
C2 Sc1 2.588(3) . ?
C3 H3 0.9500 . ?
C3 C4 1.367(5) . ?
C4 H4 0.9500 . ?
C4 C5 1.396(6) . ?
C5 H5 0.9500 . ?
C5 C6 1.362(6) . ?
C6 H6 0.9500 . ?
C6 C7 1.420(5) . ?
C7 C8 1.430(5) . ?
C7 Sc1 2.690(3) . ?
C8 C9 1.408(5) . ?
C8 C13 1.433(5) . ?
C8 Sc1 2.696(3) . ?
C9 H9 0.9500 . ?
C9 C10 1.366(6) . ?
C10 H10 0.9500 . ?
C10 C11 1.402(7) . ?
C11 H11 0.9500 . ?
C11 C12 1.368(6) . ?
C12 H12 0.9500 . ?
C12 C13 1.421(5) . ?
C13 Sc1 2.566(3) . ?
C14 H14A 0.9800 . ?
C14 H14B 0.9800 . ?
C14 H14C 0.9800 . ?
C14 Si1 1.874(4) . ?
C15 H15A 0.9800 . ?
C15 H15B 0.9800 . ?
C15 H15C 0.9800 . ?
C15 Si1 1.870(4) . ?
C16 H16A 0.9800 . ?
C16 H16B 0.9800 . ?
C16 H16C 0.9800 . ?
C16 Si1 1.865(4) . ?
C17 N1 1.366(4) . ?
C17 N2 1.356(4) . ?
C17 Sc1 2.388(3) . ?
C18 H18 0.9500 . ?
C18 C19 1.335(5) . ?
C18 N1 1.376(4) . ?
C19 H19 0.9500 . ?
C19 N2 1.376(4) . ?
C20 H20 1.0000 . ?
C20 C21 1.522(5) . ?
C20 C22 1.520(5) . ?
C20 N1 1.470(4) . ?
C21 H21A 0.9800 . ?
C21 H21B 0.9800 . ?
C21 H21C 0.9800 . ?
C22 H22A 0.9800 . ?
C22 H22B 0.9800 . ?
C22 H22C 0.9800 . ?
C23 H23 1.0000 . ?
C23 C24 1.515(5) . ?
C23 C25 1.517(5) . ?
C23 N2 1.474(4) . ?
C24 H24A 0.9800 . ?
C24 H24B 0.9800 . ?
C24 H24C 0.9800 . ?
C25 H25A 0.9800 . ?
C25 H25B 0.9800 . ?
C25 H25C 0.9800 . ?
C26 H26A 0.9900 . ?
C26 H26B 0.9900 . ?
C26 Sc1 2.188(3) . ?
C26 Si2 1.848(3) . ?
C27 H27A 0.9800 . ?
C27 H27B 0.9800 . ?
C27 H27C 0.9800 . ?
C27 Si2 1.873(4) . ?
C28 H28A 0.9800 . ?
C28 H28B 0.9800 . ?
C28 H28C 0.9800 . ?
C28 Si2 1.868(4) . ?
C29 H29A 0.9800 . ?
C29 H29B 0.9800 . ?
C29 H29C 0.9800 . ?
C29 Si2 1.879(5) . ?
C30 H30A 0.9900 . ?
C30 H30B 0.9900 . ?
C30 Sc1 2.218(3) . ?
C30 Si3 1.839(3) . ?
C31 H31A 0.9800 . ?
C31 H31B 0.9800 . ?
C31 H31C 0.9800 . ?
C31 Si3 1.878(4) . ?
C32 H32A 0.9800 . ?
C32 H32B 0.9800 . ?
C32 H32C 0.9800 . ?
C32 Si3 1.880(4) . ?
C33 H33A 0.9800 . ?
C33 H33B 0.9800 . ?
C33 H33C 0.9800 . ?
C33 Si3 1.877(4) . ?

loop_
_geom_torsion_atom_site_label_1
_geom_torsion_atom_site_label_2
_geom_torsion_atom_site_label_3
_geom_torsion_atom_site_label_4
_geom_torsion
_geom_torsion_site_symmetry_1
_geom_torsion_site_symmetry_2
_geom_torsion_site_symmetry_3
_geom_torsion_site_symmetry_4
_geom_torsion_publ_flag
C1 C2 C3 C4 -175.6(3) . . . . ?
C1 C2 C7 C6 177.8(3) . . . . ?
C1 C2 C7 C8 5.1(4) . . . . ?
C1 C2 C7 Sc1 -61.3(2) . . . . ?
C2 C1 C13 C8 5.0(3) . . . . ?
C2 C1 C13 C12 -173.2(3) . . . . ?
C2 C1 C13 Sc1 74.6(2) . . . . ?
C2 C1 Si1 C14 57.9(3) . . . . ?
C2 C1 Si1 C15 -61.0(3) . . . . ?
C2 C1 Si1 C16 177.5(3) . . . . ?
C2 C3 C4 C5 -2.2(6) . . . . ?
C2 C7 C8 C9 170.2(3) . . . . ?
C2 C7 C8 C13 -1.8(3) . . . . ?
C2 C7 C8 Sc1 -63.4(2) . . . . ?
C3 C2 C7 C6 0.0(5) . . . . ?
C3 C2 C7 C8 -172.8(3) . . . . ?
C3 C2 C7 Sc1 120.9(3) . . . . ?
C3 C4 C5 C6 1.0(7) . . . . ?
C4 C5 C6 C7 0.8(6) . . . . ?
C5 C6 C7 C2 -1.2(5) . . . . ?
C5 C6 C7 C8 169.4(4) . . . . ?
C5 C6 C7 Sc1 -87.7(4) . . . . ?
C6 C7 C8 C9 -1.3(6) . . . . ?
C6 C7 C8 C13 -173.3(4) . . . . ?
C6 C7 C8 Sc1 125.1(4) . . . . ?
C7 C2 C3 C4 1.7(5) . . . . ?
C7 C8 C9 C10 -170.1(4) . . . . ?
C7 C8 C13 C1 -2.1(4) . . . . ?
C7 C8 C13 C12 176.4(3) . . . . ?
C7 C8 C13 Sc1 -65.0(2) . . . . ?
C8 C9 C10 C11 -3.8(6) . . . . ?
C9 C8 C13 C1 -175.1(3) . . . . ?
C9 C8 C13 C12 3.4(5) . . . . ?
C9 C8 C13 Sc1 122.0(3) . . . . ?
C9 C10 C11 C12 2.1(6) . . . . ?
C10 C11 C12 C13 2.5(6) . . . . ?
C11 C12 C13 C1 173.0(3) . . . . ?
C11 C12 C13 C8 -5.1(5) . . . . ?
C11 C12 C13 Sc1 -98.9(4) . . . . ?
C13 C1 C2 C3 171.3(3) . . . . ?
C13 C1 C2 C7 -6.2(3) . . . . ?
C13 C1 C2 Sc1 -73.9(2) . . . . ?
C13 C1 Si1 C14 -99.5(3) . . . . ?
C13 C1 Si1 C15 141.6(3) . . . . ?
C13 C1 Si1 C16 20.1(3) . . . . ?
C13 C8 C9 C10 1.0(5) . . . . ?
C18 C19 N2 C17 0.3(4) . . . . ?
C18 C19 N2 C23 -176.4(3) . . . . ?
C19 C18 N1 C17 -0.8(4) . . . . ?
C19 C18 N1 C20 178.2(3) . . . . ?
C21 C20 N1 C17 124.5(3) . . . . ?
C21 C20 N1 C18 -54.4(4) . . . . ?
C22 C20 N1 C17 -112.0(4) . . . . ?
C22 C20 N1 C18 69.1(4) . . . . ?
C24 C23 N2 C17 -107.4(4) . . . . ?
C24 C23 N2 C19 68.8(4) . . . . ?
C25 C23 N2 C17 128.3(4) . . . . ?
C25 C23 N2 C19 -55.4(4) . . . . ?
N1 C17 N2 C19 -0.7(4) . . . . ?
N1 C17 N2 C23 175.9(3) . . . . ?
N1 C18 C19 N2 0.3(4) . . . . ?
N2 C17 N1 C18 0.9(3) . . . . ?
N2 C17 N1 C20 -178.1(3) . . . . ?
Sc1 C1 C2 C3 -114.8(4) . . . . ?
Sc1 C1 C2 C7 67.7(2) . . . . ?
Sc1 C1 C13 C8 -69.5(2) . . . . ?
Sc1 C1 C13 C12 112.3(4) . . . . ?
Sc1 C1 Si1 C14 157.51(19) . . . . ?
Sc1 C1 Si1 C15 38.6(2) . . . . ?
Sc1 C1 Si1 C16 -82.9(2) . . . . ?
Sc1 C2 C3 C4 96.1(4) . . . . ?
Sc1 C2 C7 C6 -120.9(3) . . . . ?
Sc1 C2 C7 C8 66.4(2) . . . . ?
Sc1 C7 C8 C9 -126.4(4) . . . . ?
Sc1 C7 C8 C13 61.6(2) . . . . ?
Sc1 C8 C9 C10 87.5(4) . . . . ?
Sc1 C8 C13 C1 62.9(2) . . . . ?
Sc1 C8 C13 C12 -118.6(3) . . . . ?
Sc1 C17 N1 C18 -164.8(2) . . . . ?
Sc1 C17 N1 C20 16.2(4) . . . . ?
Sc1 C17 N2 C19 165.9(2) . . . . ?
Sc1 C17 N2 C23 -17.5(4) . . . . ?
Sc1 C26 Si2 C27 -43.0(5) . . . . ?
Sc1 C26 Si2 C28 78.7(4) . . . . ?
Sc1 C26 Si2 C29 -164.0(4) . . . . ?
Sc1 C30 Si3 C31 -162.31(19) . . . . ?
Sc1 C30 Si3 C32 -41.4(3) . . . . ?
Sc1 C30 Si3 C33 79.7(3) . . . . ?
Si1 C1 C2 C3 9.3(5) . . . . ?
Si1 C1 C2 C7 -168.2(2) . . . . ?
Si1 C1 C2 Sc1 124.1(2) . . . . ?
Si1 C1 C13 C8 165.6(2) . . . . ?
Si1 C1 C13 C12 -12.6(5) . . . . ?
Si1 C1 C13 Sc1 -124.9(3) . . . . ?
